data_7059950
loop_
_publ_author_name
'Miyagawa, Yoshito'
'Tsatsuryan, Arshak'
'Haraguchi, Tomoyuki'
'Shcherbakov, Igor'
'Akitsu, Takashiro'

_publ_section_title
;
 Photochemical reduction of Cr(vi) compounds by amino acid Schiff base
 copper complexes with a hydroxyl group and titanium oxide composites in
 aqueous solutions
;
_journal_issue 38
_journal_name_full 'New Journal of Chemistry'
_journal_page_first 16665
_journal_page_last 16674
_journal_paper_doi 10.1039/D0NJ02481C
_journal_volume 44
_journal_year 2020
_chemical_absolute_configuration syn
_chemical_formula_moiety 'C10 H11 Cu N O5'
_chemical_formula_sum 'C10 H11 Cu N O5'
_chemical_formula_weight 288.74
_space_group_crystal_system monoclinic
_space_group_IT_number 4
_space_group_name_Hall 'P 2yb'
_space_group_name_H-M_alt 'P 1 21 1'
_atom_sites_solution_hydrogens mixed
_atom_sites_solution_primary direct
_atom_sites_solution_secondary difmap
_audit_update_record
;
2020-02-18 deposited with the CCDC.	2020-09-02 downloaded from the CCDC.
;
_cell_angle_alpha 90
_cell_angle_beta 102.749(2)
_cell_angle_gamma 90
_cell_formula_units_Z 4
_cell_length_a 5.8152(7)
_cell_length_b 19.930(3)
_cell_length_c 9.4998(12)
_cell_measurement_reflns_used 4233
_cell_measurement_temperature 173
_cell_measurement_theta_max 27.5036
_cell_measurement_theta_min 2.1980
_cell_volume 1073.9(2)
_computing_cell_refinement 'SAINT V8.34A (Bruker AXS Inc., 2013)'
_computing_data_reduction 'SAINT V8.34A (Bruker AXS Inc., 2013)'
_computing_structure_refinement 'SHELXL-2014/7 (Sheldrick, 2014)'
_diffrn_ambient_temperature 173
_diffrn_detector_area_resol_mean 8.3333
_diffrn_measured_fraction_theta_full 0.975
_diffrn_measured_fraction_theta_max 0.975
_diffrn_measurement_device_type 'Bruker APEX-II CCD'
_diffrn_measurement_method '\f and \w scans'
_diffrn_radiation_type MoK\a
_diffrn_radiation_wavelength 0.71073
_diffrn_reflns_av_R_equivalents 0.0149
_diffrn_reflns_av_unetI/netI 0.0439
_diffrn_reflns_limit_h_max 7
_diffrn_reflns_limit_h_min -7
_diffrn_reflns_limit_k_max 23
_diffrn_reflns_limit_k_min -25
_diffrn_reflns_limit_l_max 10
_diffrn_reflns_limit_l_min -12
_diffrn_reflns_number 5919
_diffrn_reflns_theta_full 27.55
_diffrn_reflns_theta_max 27.55
_diffrn_reflns_theta_min 2.04
_diffrn_source 'fine-focus sealed tube'
_exptl_absorpt_coefficient_mu 2.043
_exptl_absorpt_correction_T_max 0.7456
_exptl_absorpt_correction_T_min 0.6357
_exptl_absorpt_correction_type multi-scan
_exptl_absorpt_process_details 'SADABS V2014/5 (Bruker AXS Inc.)'
_exptl_crystal_colour green
_exptl_crystal_density_diffrn 1.786
_exptl_crystal_density_meas ?
_exptl_crystal_density_method 'not measured'
_exptl_crystal_description prism
_exptl_crystal_F_000 588
_exptl_crystal_size_max 0.35
_exptl_crystal_size_mid 0.33
_exptl_crystal_size_min 0.32
_refine_diff_density_max 0.327
_refine_diff_density_min -0.233
_refine_ls_abs_structure_details
;
Flack x determined using 1545 quotients [(I+)-(I-)]/[(I+)+(I-)]
(Parsons, Flack and Wagner, Acta Cryst. B69 (2013) 249-259).
;
_refine_ls_abs_structure_Flack 0.017(6)
_refine_ls_extinction_method none
_refine_ls_goodness_of_fit_ref 1.005
_refine_ls_hydrogen_treatment mixed
_refine_ls_matrix_type full
_refine_ls_number_parameters 324
_refine_ls_number_reflns 4192
_refine_ls_number_restraints 1
_refine_ls_restrained_S_all 1.005
_refine_ls_R_factor_all 0.0226
_refine_ls_R_factor_gt 0.0211
_refine_ls_shift/su_max 0.001
_refine_ls_shift/su_mean 0.000
_refine_ls_structure_factor_coef Fsqd
_refine_ls_weighting_details 'w=1/[\s^2^(Fo^2^)] where P=(Fo^2^+2Fc^2^)/3'
_refine_ls_weighting_scheme calc
_refine_ls_wR_factor_gt 0.0473
_refine_ls_wR_factor_ref 0.0478
_reflns_number_gt 3998
_reflns_number_total 4192
_reflns_threshold_expression 'I > 2\s(I)'
_cod_data_source_file d0nj02481c2.cif
_cod_data_source_block I
_cod_depositor_comments
;
The following automatic conversions were performed:

data item '_chemical_absolute_configuration' value 'Syn' was changed
to 'syn' in accordance with the
/home/data/users/saulius/crontab/automatic-downloads/rss-feeds/RSC/lib/dictionaries/cif_core.dic
dictionary named 'cif_core.dic' version 2.4.2 last updated on
2011-04-26.

data item '_exptl_crystal_density_meas' value 'not measured' was
changed to '?' -- the value is perceived as not measured.

Automatic conversion script
Id: cif_fix_values 7556 2019-12-06 15:28:31Z antanas 

 Adding full bibliography for 7059950--7059952.cif.
;
_cod_database_code 7059950

loop_
_space_group_symop_operation_xyz
'x, y, z'
'-x, y+1/2, -z'

loop_
_atom_site_type_symbol
_atom_site_label
_atom_site_fract_x
_atom_site_fract_y
_atom_site_fract_z
_atom_site_U_iso_or_equiv
_atom_site_adp_type
_atom_site_calc_flag
_atom_site_refinement_flags_adp
_atom_site_refinement_flags_occupancy
_atom_site_refinement_flags_posn
_atom_site_occupancy
_atom_site_disorder_assembly
_atom_site_disorder_group
Cu Cu1 0.55404(7) 0.52149(2) 0.58847(4) 0.01673(10) Uani d . . . 1 . .
Cu Cu2 0.88274(7) 0.47053(2) 0.86185(4) 0.01642(10) Uani d . . . 1 . .
O O5 0.8607(4) 0.54135(10) 0.7123(2) 0.0173(5) Uani d . . . 1 . .
O O1 0.5788(4) 0.44962(10) 0.7378(2) 0.0177(5) Uani d . . . 1 . .
O O3 1.4636(4) 0.44505(13) 1.1613(3) 0.0264(6) Uani d . . . 1 . .
O O8 0.2416(4) 0.50775(12) 0.4697(2) 0.0236(6) Uani d . . . 1 . .
O O6 1.5786(4) 0.66091(12) 0.8783(3) 0.0253(6) Uani d . . . 1 . .
H H2H 1.6163 0.6237 0.9184 0.038 Uiso calc U . R 1 . .
O O11W 0.7213(5) 0.44995(14) 0.4341(3) 0.0233(6) Uani d . . . 1 . .
H H4W 0.6234 0.4445 0.3556 0.035 Uiso calc U . R 1 . .
O O4 1.2027(4) 0.48065(12) 0.9704(2) 0.0215(6) Uani d . . . 1 . .
N N2 0.5351(5) 0.60534(13) 0.4849(3) 0.0167(6) Uani d . . . 1 . .
O O2 -0.1499(4) 0.33371(12) 0.5869(3) 0.0275(6) Uani d . . . 1 . .
H H1H -0.1826 0.3695 0.5402 0.041 Uiso calc U . R 1 . .
O O7 -0.0399(4) 0.55200(13) 0.3013(3) 0.0270(6) Uani d . . . 1 . .
N N1 0.8773(5) 0.39673(14) 0.9921(3) 0.0189(6) Uani d . . . 1 . .
C C12 1.2205(6) 0.60014(16) 0.7927(4) 0.0196(8) Uani d . . . 1 . .
H H12 1.2803 0.5633 0.8534 0.024 Uiso calc U . R 1 . .
C C16 0.9088(6) 0.65104(17) 0.6129(4) 0.0163(7) Uani d . . . 1 . .
C C11 0.9942(6) 0.59616(16) 0.7059(3) 0.0159(7) Uani d . . . 1 . .
C C19 0.1603(7) 0.55454(18) 0.3813(4) 0.0209(8) Uani d . . . 1 . .
C C7 0.7223(6) 0.34965(17) 0.9735(4) 0.0204(8) Uani d . . . 1 . .
H H7 0.7477 0.3137 1.0409 0.025 Uiso calc U . R 1 . .
C C14 1.2770(7) 0.71136(17) 0.7035(4) 0.0220(8) Uani d . . . 1 . .
H H14 1.3705 0.7505 0.7041 0.026 Uiso calc U . R 1 . .
C C3 0.0703(7) 0.33811(18) 0.6720(4) 0.0211(8) Uani d . . . 1 . .
C C1 0.4408(6) 0.39707(16) 0.7524(4) 0.0168(7) Uani d . . . 1 . .
C C6 0.5147(6) 0.34674(16) 0.8601(4) 0.0184(7) Uani d . . . 1 . .
C C17 0.6867(6) 0.65305(16) 0.5116(4) 0.0181(7) Uani d . . . 1 . .
H H17 0.6478 0.6936 0.459 0.022 Uiso calc U . R 1 . .
C C15 1.0589(7) 0.70715(17) 0.6162(4) 0.0203(8) Uani d . . . 1 . .
H H15 1.004 0.7438 0.5539 0.024 Uiso calc U . R 1 . .
C C13 1.3616(6) 0.65658(17) 0.7931(4) 0.0187(7) Uani d . . . 1 . .
C C2 0.2185(6) 0.39151(17) 0.6620(4) 0.0205(8) Uani d . . . 1 . .
H H2 0.1668 0.4252 0.5914 0.025 Uiso calc U . R 1 . .
C C18 0.3148(6) 0.61531(16) 0.3754(3) 0.0181(7) Uani d . . . 1 . .
H H18 0.233 0.6561 0.4014 0.022 Uiso calc U . R 1 . .
C C9 1.2621(6) 0.44416(17) 1.0832(4) 0.0201(8) Uani d . . . 1 . .
C C5 0.3593(6) 0.29166(18) 0.8624(4) 0.0231(9) Uani d . . . 1 . .
H H5 0.4092 0.2568 0.9306 0.028 Uiso calc U . R 1 . .
C C8 1.0690(6) 0.40078(18) 1.1228(4) 0.0220(8) Uani d . . . 1 . .
H H8 1.0046 0.4272 1.195 0.026 Uiso calc U . R 1 . .
C C20 0.3585(7) 0.6245(2) 0.2244(4) 0.0291(9) Uani d . . . 1 . .
H H20C 0.4585 0.664 0.2229 0.044 Uiso calc U . R 1 . .
H H20B 0.2076 0.6309 0.1555 0.044 Uiso calc U . R 1 . .
H H20A 0.4376 0.5846 0.1975 0.044 Uiso calc U . R 1 . .
C C4 0.1431(7) 0.28637(17) 0.7719(4) 0.0259(8) Uani d . . . 1 . .
H H4 0.0445 0.2488 0.7763 0.031 Uiso calc U . R 1 . .
C C10 1.1575(7) 0.3359(2) 1.1957(5) 0.0416(11) Uani d . . . 1 . .
H H10B 1.0368 0.3168 1.2413 0.062 Uiso calc U . R 1 . .
H H10C 1.3015 0.3443 1.2694 0.062 Uiso calc U . R 1 . .
H H10A 1.1918 0.3044 1.1239 0.062 Uiso calc U . R 1 . .
H H3W 0.796(8) 0.472(3) 0.416(5) 0.047(17) Uiso d . . . 1 . .
O O10W 0.7196(5) 0.54357(14) 1.0216(3) 0.0234(6) Uani d . . . 1 . .
H H1W 0.646(6) 0.523(2) 1.037(4) 0.013(12) Uiso d . . . 1 . .
H H2W 0.820(11) 0.550(3) 1.115(7) 0.12(3) Uiso d . . . 1 . .

loop_
_atom_site_aniso_label
_atom_site_aniso_U_11
_atom_site_aniso_U_22
_atom_site_aniso_U_33
_atom_site_aniso_U_12
_atom_site_aniso_U_13
_atom_site_aniso_U_23
Cu1 0.0149(2) 0.01777(19) 0.0153(2) -0.00189(17) -0.00142(16) 0.00318(17)
Cu2 0.0147(2) 0.01741(19) 0.0152(2) -0.00139(16) -0.00090(17) 0.00363(16)
O5 0.0172(13) 0.0166(12) 0.0160(12) -0.0047(9) -0.0004(10) 0.0031(9)
O1 0.0175(13) 0.0170(12) 0.0165(12) -0.0027(9) -0.0009(11) 0.0042(9)
O3 0.0161(14) 0.0396(15) 0.0204(13) -0.0026(11) -0.0026(12) 0.0028(11)
O8 0.0190(13) 0.0262(15) 0.0224(13) -0.0034(10) -0.0023(10) 0.0077(10)
O6 0.0158(14) 0.0207(13) 0.0349(16) -0.0047(11) -0.0037(12) 0.0003(11)
O11W 0.0180(14) 0.0327(15) 0.0165(13) -0.0033(12) -0.0022(11) -0.0005(11)
O4 0.0156(13) 0.0265(15) 0.0198(12) -0.0037(10) -0.0014(10) 0.0080(10)
N2 0.0152(15) 0.0196(14) 0.0144(15) 0.0004(11) 0.0013(12) 0.0005(11)
O2 0.0219(15) 0.0222(13) 0.0346(16) -0.0030(11) -0.0017(13) -0.0032(11)
O7 0.0161(14) 0.0411(15) 0.0203(13) -0.0019(11) -0.0039(11) 0.0046(11)
N1 0.0181(16) 0.0233(15) 0.0142(15) -0.0005(12) 0.0013(12) 0.0026(11)
C12 0.0188(19) 0.0180(17) 0.0205(19) -0.0010(14) 0.0013(16) 0.0030(14)
C16 0.0175(18) 0.0179(16) 0.0137(17) 0.0017(14) 0.0037(15) -0.0013(13)
C11 0.0182(18) 0.0170(16) 0.0136(17) -0.0031(14) 0.0057(15) -0.0026(13)
C19 0.018(2) 0.030(2) 0.0146(18) -0.0006(15) 0.0034(16) -0.0025(15)
C7 0.021(2) 0.0186(17) 0.0213(19) 0.0012(14) 0.0046(16) 0.0053(13)
C14 0.026(2) 0.0143(16) 0.026(2) -0.0083(14) 0.0047(17) -0.0036(14)
C3 0.018(2) 0.0213(18) 0.023(2) -0.0002(15) 0.0028(17) -0.0069(15)
C1 0.0181(19) 0.0163(16) 0.0164(18) -0.0021(14) 0.0044(15) -0.0028(13)
C6 0.0209(19) 0.0150(17) 0.0192(18) 0.0006(13) 0.0043(15) 0.0016(13)
C17 0.0226(19) 0.0153(15) 0.0166(17) 0.0009(14) 0.0051(15) 0.0014(13)
C15 0.026(2) 0.0135(16) 0.0218(19) 0.0018(14) 0.0071(17) 0.0008(14)
C13 0.0181(19) 0.0205(17) 0.0169(18) -0.0008(14) 0.0027(16) -0.0038(14)
C2 0.0207(19) 0.0195(17) 0.0193(19) -0.0011(14) 0.0001(16) 0.0013(14)
C18 0.0155(17) 0.0205(17) 0.0161(17) 0.0050(13) -0.0011(14) 0.0009(13)
C9 0.021(2) 0.0227(17) 0.0164(18) 0.0020(14) 0.0033(16) -0.0012(14)
C5 0.026(2) 0.0159(17) 0.026(2) -0.0018(15) 0.0017(19) 0.0026(14)
C8 0.0202(19) 0.0294(19) 0.0148(18) -0.0025(15) 0.0007(15) 0.0022(14)
C20 0.029(2) 0.038(2) 0.0181(19) -0.0080(17) 0.0005(16) 0.0071(16)
C4 0.028(2) 0.0177(18) 0.031(2) -0.0058(15) 0.0047(18) -0.0036(14)
C10 0.035(3) 0.040(2) 0.041(3) -0.0071(19) -0.011(2) 0.018(2)
O10W 0.0186(15) 0.0280(15) 0.0230(15) -0.0015(12) 0.0032(13) 0.0000(11)

loop_
_atom_type_symbol
_atom_type_description
_atom_type_scat_dispersion_real
_atom_type_scat_dispersion_imag
_atom_type_scat_source
C C 0.0033 0.0016 'International Tables Vol C Tables 4.2.6.8 and 6.1.1.4'
H H 0.0000 0.0000 'International Tables Vol C Tables 4.2.6.8 and 6.1.1.4'
N N 0.0061 0.0033 'International Tables Vol C Tables 4.2.6.8 and 6.1.1.4'
O O 0.0106 0.0060 'International Tables Vol C Tables 4.2.6.8 and 6.1.1.4'
Cu Cu 0.3201 1.2651 'International Tables Vol C Tables 4.2.6.8 and 6.1.1.4'

loop_
_geom_angle_atom_site_label_1
_geom_angle_atom_site_label_2
_geom_angle_atom_site_label_3
_geom_angle_site_symmetry_1
_geom_angle_site_symmetry_3
_geom_angle
_geom_angle_publ_flag
N2 Cu1 O8 . . 83.37(11) ?
N2 Cu1 O5 . . 94.22(10) ?
O8 Cu1 O5 . . 175.96(10) ?
N2 Cu1 O1 . . 165.80(10) ?
O8 Cu1 O1 . . 102.93(10) ?
O5 Cu1 O1 . . 78.70(9) ?
N2 Cu1 O11W . . 100.85(11) ?
O8 Cu1 O11W . . 90.83(10) ?
O5 Cu1 O11W . . 92.82(10) ?
O1 Cu1 O11W . . 91.85(9) ?
N2 Cu1 Cu2 . . 132.79(8) ?
O8 Cu1 Cu2 . . 141.58(7) ?
O5 Cu1 Cu2 . . 39.89(6) ?
O1 Cu1 Cu2 . . 38.82(7) ?
O11W Cu1 Cu2 . . 93.46(6) ?
N1 Cu2 O4 . . 83.51(11) ?
N1 Cu2 O1 . . 94.83(10) ?
O4 Cu2 O1 . . 171.49(10) ?
N1 Cu2 O5 . . 173.70(11) ?
O4 Cu2 O5 . . 102.16(10) ?
O1 Cu2 O5 . . 79.15(9) ?
N1 Cu2 O10W . . 89.56(11) ?
O4 Cu2 O10W . . 93.81(10) ?
O1 Cu2 O10W . . 94.52(10) ?
O5 Cu2 O10W . . 92.77(9) ?
N1 Cu2 Cu1 . . 135.02(9) ?
O4 Cu2 Cu1 . . 140.59(7) ?
O1 Cu2 Cu1 . . 40.20(6) ?
O5 Cu2 Cu1 . . 38.96(7) ?
O10W Cu2 Cu1 . . 94.27(7) ?
C11 O5 Cu1 . . 126.6(2) ?
C11 O5 Cu2 . . 131.3(2) ?
Cu1 O5 Cu2 . . 101.15(10) ?
C1 O1 Cu2 . . 126.0(2) ?
C1 O1 Cu1 . . 132.9(2) ?
Cu2 O1 Cu1 . . 100.98(10) ?
C19 O8 Cu1 . . 116.4(2) ?
C13 O6 H2H . . 109.5 ?
Cu1 O11W H4W . . 109.5 ?
Cu1 O11W H3W . . 98.(4) ?
H4W O11W H3W . . 101.9 ?
C9 O4 Cu2 . . 116.1(2) ?
C17 N2 C18 . . 119.4(3) ?
C17 N2 Cu1 . . 125.5(2) ?
C18 N2 Cu1 . . 114.8(2) ?
C3 O2 H1H . . 109.5 ?
C7 N1 C8 . . 122.1(3) ?
C7 N1 Cu2 . . 125.4(2) ?
C8 N1 Cu2 . . 112.4(2) ?
C13 C12 C11 . . 121.8(3) ?
C13 C12 H12 . . 119.1 ?
C11 C12 H12 . . 119.1 ?
C15 C16 C11 . . 117.7(3) ?
C15 C16 C17 . . 117.0(3) ?
C11 C16 C17 . . 125.3(3) ?
O5 C11 C12 . . 119.8(3) ?
O5 C11 C16 . . 121.6(3) ?
C12 C11 C16 . . 118.6(3) ?
O7 C19 O8 . . 122.3(3) ?
O7 C19 C18 . . 119.5(3) ?
O8 C19 C18 . . 118.2(3) ?
N1 C7 C6 . . 125.6(3) ?
N1 C7 H7 . . 117.2 ?
C6 C7 H7 . . 117.2 ?
C15 C14 C13 . . 118.5(3) ?
C15 C14 H14 . . 120.7 ?
C13 C14 H14 . . 120.7 ?
O2 C3 C2 . . 121.8(3) ?
O2 C3 C4 . . 117.4(3) ?
C2 C3 C4 . . 120.8(3) ?
O1 C1 C2 . . 119.5(3) ?
O1 C1 C6 . . 121.9(3) ?
C2 C1 C6 . . 118.6(3) ?
C5 C6 C1 . . 117.4(3) ?
C5 C6 C7 . . 116.9(3) ?
C1 C6 C7 . . 125.5(3) ?
N2 C17 C16 . . 126.2(3) ?
N2 C17 H17 . . 116.9 ?
C16 C17 H17 . . 116.9 ?
C14 C15 C16 . . 123.5(3) ?
C14 C15 H15 . . 118.3 ?
C16 C15 H15 . . 118.3 ?
O6 C13 C12 . . 121.9(3) ?
O6 C13 C14 . . 118.2(3) ?
C12 C13 C14 . . 119.9(3) ?
C3 C2 C1 . . 121.8(3) ?
C3 C2 H2 . . 119.1 ?
C1 C2 H2 . . 119.1 ?
N2 C18 C19 . . 107.2(3) ?
N2 C18 C20 . . 112.4(3) ?
C19 C18 C20 . . 110.8(3) ?
N2 C18 H18 . . 108.8 ?
C19 C18 H18 . . 108.8 ?
C20 C18 H18 . . 108.8 ?
O3 C9 O4 . . 122.5(3) ?
O3 C9 C8 . . 120.6(3) ?
O4 C9 C8 . . 116.8(3) ?
C4 C5 C6 . . 123.4(3) ?
C4 C5 H5 . . 118.3 ?
C6 C5 H5 . . 118.3 ?
N1 C8 C10 . . 117.3(3) ?
N1 C8 C9 . . 106.5(3) ?
C10 C8 C9 . . 113.9(3) ?
N1 C8 H8 . . 106.1 ?
C10 C8 H8 . . 106.1 ?
C9 C8 H8 . . 106.1 ?
C18 C20 H20C . . 109.5 ?
C18 C20 H20B . . 109.5 ?
H20C C20 H20B . . 109.5 ?
C18 C20 H20A . . 109.5 ?
H20C C20 H20A . . 109.5 ?
H20B C20 H20A . . 109.5 ?
C5 C4 C3 . . 118.0(3) ?
C5 C4 H4 . . 121.0 ?
C3 C4 H4 . . 121.0 ?
C8 C10 H10B . . 109.5 ?
C8 C10 H10C . . 109.5 ?
H10B C10 H10C . . 109.5 ?
C8 C10 H10A . . 109.5 ?
H10B C10 H10A . . 109.5 ?
H10C C10 H10A . . 109.5 ?
Cu2 O10W H1W . . 98.(4) ?
Cu2 O10W H2W . . 114.(4) ?
H1W O10W H2W . . 100.(5) ?

loop_
_geom_bond_atom_site_label_1
_geom_bond_atom_site_label_2
_geom_bond_site_symmetry_2
_geom_bond_distance
_geom_bond_publ_flag
Cu1 N2 . 1.930(3) ?
Cu1 O8 . 1.935(2) ?
Cu1 O5 . 1.948(2) ?
Cu1 O1 . 1.999(2) ?
Cu1 O11W . 2.400(3) ?
Cu1 Cu2 . 3.0396(5) ?
Cu2 N1 . 1.927(3) ?
Cu2 O4 . 1.929(2) ?
Cu2 O1 . 1.941(2) ?
Cu2 O5 . 1.987(2) ?
Cu2 O10W . 2.441(3) ?
O5 C11 . 1.349(4) ?
O1 C1 . 1.346(4) ?
O3 C9 . 1.241(4) ?
O8 C19 . 1.274(4) ?
O6 C13 . 1.343(4) ?
O6 H2H . 0.84 ?
O11W H4W . 0.84 ?
O11W H3W . 0.67(5) ?
O4 C9 . 1.278(4) ?
N2 C17 . 1.283(4) ?
N2 C18 . 1.474(4) ?
O2 C3 . 1.358(4) ?
O2 H1H . 0.84 ?
O7 C19 . 1.243(4) ?
N1 C7 . 1.286(4) ?
N1 C8 . 1.477(4) ?
C12 C13 . 1.392(5) ?
C12 C11 . 1.392(5) ?
C12 H12 . 0.95 ?
C16 C15 . 1.415(5) ?
C16 C11 . 1.425(5) ?
C16 C17 . 1.431(5) ?
C19 C18 . 1.517(5) ?
C7 C6 . 1.431(5) ?
C7 H7 . 0.95 ?
C14 C15 . 1.356(5) ?
C14 C13 . 1.405(5) ?
C14 H14 . 0.95 ?
C3 C2 . 1.386(5) ?
C3 C4 . 1.402(5) ?
C1 C2 . 1.389(5) ?
C1 C6 . 1.429(5) ?
C6 C5 . 1.425(5) ?
C17 H17 . 0.95 ?
C15 H15 . 0.95 ?
C2 H2 . 0.95 ?
C18 C20 . 1.522(5) ?
C18 H18 . 1.0 ?
C9 C8 . 1.528(5) ?
C5 C4 . 1.362(5) ?
C5 H5 . 0.95 ?
C8 C10 . 1.503(5) ?
C8 H8 . 1.0 ?
C20 H20C . 0.98 ?
C20 H20B . 0.98 ?
C20 H20A . 0.98 ?
C4 H4 . 0.95 ?
C10 H10B . 0.98 ?
C10 H10C . 0.98 ?
C10 H10A . 0.98 ?
O10W H1W . 0.63(4) ?
O10W H2W . 0.95(6) ?

loop_
_geom_hbond_atom_site_label_D
_geom_hbond_atom_site_label_H
_geom_hbond_atom_site_label_A
_geom_hbond_site_symmetry_A
_geom_hbond_distance_DH
_geom_hbond_distance_HA
_geom_hbond_distance_DA
_geom_hbond_angle_DHA
_geom_hbond_publ_flag
O10W H2W O7 1_656 0.95(6) 1.78(6) 2.721(4) 168.(6) ?
O10W H1W O4 1_455 0.63(4) 2.66(4) 3.194(4) 145.(4) ?
O10W H1W O3 1_455 0.63(4) 2.35(4) 2.950(4) 162.(4) ?
O11W H3W O7 1_655 0.67(5) 2.26(5) 2.903(4) 164.(5) ?
O11W H3W O8 1_655 0.67(5) 2.63(5) 3.185(4) 143.(5) ?
C2 H2 O8 . 0.95 2.11 2.972(4) 150.0 ?
C12 H12 O4 . 0.95 2.09 2.934(4) 146.9 ?
O2 H1H O11W 1_455 0.84 1.91 2.748(4) 176.1 ?
O11W H4W O3 1_454 0.84 1.87 2.694(4) 164.9 ?
O6 H2H O10W 1_655 0.84 1.9 2.739(4) 175.2 ?
O10W H2W O7 1_656 0.95(6) 1.78(6) 2.721(4) 168.(6) ?
O10W H1W O4 1_455 0.63(4) 2.66(4) 3.194(4) 145.(4) ?
O10W H1W O3 1_455 0.63(4) 2.35(4) 2.950(4) 162.(4) ?
O11W H3W O7 1_655 0.67(5) 2.26(5) 2.903(4) 164.(5) ?
O11W H3W O8 1_655 0.67(5) 2.63(5) 3.185(4) 143.(5) ?
C2 H2 O8 . 0.95 2.11 2.972(4) 150.0 ?
C12 H12 O4 . 0.95 2.09 2.934(4) 146.9 ?
O2 H1H O11W 1_455 0.84 1.91 2.748(4) 176.1 ?
O11W H4W O3 1_454 0.84 1.87 2.694(4) 164.9 ?
O6 H2H O10W 1_655 0.84 1.9 2.739(4) 175.2 ?
O10W H2W O7 1_656 0.95(6) 1.78(6) 2.721(4) 168.(6) ?
O10W H1W O4 1_455 0.63(4) 2.66(4) 3.194(4) 145.(4) ?
O10W H1W O3 1_455 0.63(4) 2.35(4) 2.950(4) 162.(4) ?
O11W H3W O7 1_655 0.67(5) 2.26(5) 2.903(4) 164.(5) ?
O11W H3W O8 1_655 0.67(5) 2.63(5) 3.185(4) 143.(5) ?
C2 H2 O8 . 0.95 2.11 2.972(4) 150.0 ?
C12 H12 O4 . 0.95 2.09 2.934(4) 146.9 ?
O2 H1H O11W 1_455 0.84 1.91 2.748(4) 176.1 ?
O11W H4W O3 1_454 0.84 1.87 2.694(4) 164.9 ?
O6 H2H O10W 1_655 0.84 1.9 2.739(4) 175.2 ?
O6 H2H O10W 1_655 0.84 1.9 2.739(4) 175.2 ?
O11W H4W O3 1_454 0.84 1.87 2.694(4) 164.9 ?
O2 H1H O11W 1_455 0.84 1.91 2.748(4) 176.1 ?
C12 H12 O4 . 0.95 2.09 2.934(4) 146.9 ?
C2 H2 O8 . 0.95 2.11 2.972(4) 150.0 ?
O11W H3W O8 1_655 0.67(5) 2.63(5) 3.185(4) 143.(5) ?
O11W H3W O7 1_655 0.67(5) 2.26(5) 2.903(4) 164.(5) ?
O10W H1W O3 1_455 0.63(4) 2.35(4) 2.950(4) 162.(4) ?
O10W H1W O4 1_455 0.63(4) 2.66(4) 3.194(4) 145.(4) ?
O10W H2W O7 1_656 0.95(6) 1.78(6) 2.721(4) 168.(6) ?
O6 H2H O10W 1_655 0.84 1.9 2.739(4) 175.2 ?
O11W H4W O3 1_454 0.84 1.87 2.694(4) 164.9 ?
O2 H1H O11W 1_455 0.84 1.91 2.748(4) 176.1 ?
C12 H12 O4 . 0.95 2.09 2.934(4) 146.9 ?
C2 H2 O8 . 0.95 2.11 2.972(4) 150.0 ?
O11W H3W O8 1_655 0.67(5) 2.63(5) 3.185(4) 143.(5) ?
O11W H3W O7 1_655 0.67(5) 2.26(5) 2.903(4) 164.(5) ?
O10W H1W O3 1_455 0.63(4) 2.35(4) 2.950(4) 162.(4) ?
O10W H1W O4 1_455 0.63(4) 2.66(4) 3.194(4) 145.(4) ?
O10W H2W O7 1_656 0.95(6) 1.78(6) 2.721(4) 168.(6) ?

loop_
_geom_torsion_atom_site_label_1
_geom_torsion_atom_site_label_2
_geom_torsion_atom_site_label_3
_geom_torsion_atom_site_label_4
_geom_torsion_site_symmetry_1
_geom_torsion_site_symmetry_2
_geom_torsion_site_symmetry_3
_geom_torsion_site_symmetry_4
_geom_torsion
_geom_torsion_publ_flag
Cu1 O5 C11 C12 . . . . -173.7(2) ?
Cu2 O5 C11 C12 . . . . 19.3(5) ?
Cu1 O5 C11 C16 . . . . 6.9(4) ?
Cu2 O5 C11 C16 . . . . -160.1(2) ?
C13 C12 C11 O5 . . . . -177.9(3) ?
C13 C12 C11 C16 . . . . 1.5(5) ?
C15 C16 C11 O5 . . . . 178.4(3) ?
C17 C16 C11 O5 . . . . -4.4(5) ?
C15 C16 C11 C12 . . . . -1.0(5) ?
C17 C16 C11 C12 . . . . 176.2(3) ?
Cu1 O8 C19 O7 . . . . -178.7(3) ?
Cu1 O8 C19 C18 . . . . 1.1(4) ?
C8 N1 C7 C6 . . . . 171.4(3) ?
Cu2 N1 C7 C6 . . . . -6.0(5) ?
Cu2 O1 C1 C2 . . . . 174.8(2) ?
Cu1 O1 C1 C2 . . . . -9.8(4) ?
Cu2 O1 C1 C6 . . . . -4.4(4) ?
Cu1 O1 C1 C6 . . . . 171.0(2) ?
O1 C1 C6 C5 . . . . -177.3(3) ?
C2 C1 C6 C5 . . . . 3.4(5) ?
O1 C1 C6 C7 . . . . 8.3(5) ?
C2 C1 C6 C7 . . . . -171.0(3) ?
N1 C7 C6 C5 . . . . -177.2(3) ?
N1 C7 C6 C1 . . . . -2.8(6) ?
C18 N2 C17 C16 . . . . -179.3(3) ?
Cu1 N2 C17 C16 . . . . 6.5(5) ?
C15 C16 C17 N2 . . . . 174.4(3) ?
C11 C16 C17 N2 . . . . -2.8(6) ?
C13 C14 C15 C16 . . . . 1.6(6) ?
C11 C16 C15 C14 . . . . -0.6(5) ?
C17 C16 C15 C14 . . . . -178.0(3) ?
C11 C12 C13 O6 . . . . 179.0(3) ?
C11 C12 C13 C14 . . . . -0.4(5) ?
C15 C14 C13 O6 . . . . 179.4(3) ?
C15 C14 C13 C12 . . . . -1.1(5) ?
O2 C3 C2 C1 . . . . 177.8(3) ?
C4 C3 C2 C1 . . . . -1.9(5) ?
O1 C1 C2 C3 . . . . 179.5(3) ?
C6 C1 C2 C3 . . . . -1.2(5) ?
C17 N2 C18 C19 . . . . -173.1(3) ?
Cu1 N2 C18 C19 . . . . 1.8(3) ?
C17 N2 C18 C20 . . . . 64.9(4) ?
Cu1 N2 C18 C20 . . . . -120.2(3) ?
O7 C19 C18 N2 . . . . 177.9(3) ?
O8 C19 C18 N2 . . . . -1.8(4) ?
O7 C19 C18 C20 . . . . -59.1(4) ?
O8 C19 C18 C20 . . . . 121.2(3) ?
Cu2 O4 C9 O3 . . . . 178.8(3) ?
Cu2 O4 C9 C8 . . . . -3.8(4) ?
C1 C6 C5 C4 . . . . -2.7(5) ?
C7 C6 C5 C4 . . . . 172.1(3) ?
C7 N1 C8 C10 . . . . 30.3(5) ?
Cu2 N1 C8 C10 . . . . -152.0(3) ?
C7 N1 C8 C9 . . . . 159.2(3) ?
Cu2 N1 C8 C9 . . . . -23.1(3) ?
O3 C9 C8 N1 . . . . -165.0(3) ?
O4 C9 C8 N1 . . . . 17.6(4) ?
O3 C9 C8 C10 . . . . -34.2(5) ?
O4 C9 C8 C10 . . . . 148.4(3) ?
C6 C5 C4 C3 . . . . -0.3(5) ?
O2 C3 C4 C5 . . . . -177.1(3) ?
C2 C3 C4 C5 . . . . 2.6(5) ?
